data_4104674
loop_
_publ_author_name
'Michele Gatti'
'Ludovic Vieille-Petit'
'Xinjun Luan'
'Ronaldo Mariz'
'Emma Drinkel'
'Anthony Linden'
'Reto Dorta'

_publ_section_title
;
 Impact of NHC Ligand Conformation and Solvent Concentration on the
 Ruthenium-Catalyzed Ring-Closing Metathesis Reaction
;
_journal_name_full 'Journal of the American Chemical Society'
_journal_page_first 9498
_journal_page_last 9499
_journal_paper_doi 10.1021/ja903554v
_journal_volume 131
_journal_year 2009
_chemical_formula_moiety 'C51 H54 Cl2 N2 O Ru'
_chemical_formula_sum 'C51 H54 Cl2 N2 O Ru'
_chemical_formula_weight 882.91
_chemical_name_systematic
; 
 ? 
;
_space_group_IT_number 14
_symmetry_cell_setting monoclinic
_symmetry_Int_Tables_number 14
_symmetry_space_group_name_Hall '-P 2ybc'
_symmetry_space_group_name_H-M 'P 1 21/c 1'
_atom_sites_solution_hydrogens geom
_atom_sites_solution_primary direct
_atom_sites_solution_secondary difmap
_audit_creation_date 09-05-04
_audit_creation_method SHELXL-97
_cell_angle_alpha 90.00
_cell_angle_beta 94.7499(5)
_cell_angle_gamma 90.00
_cell_formula_units_Z 4
_cell_length_a 12.2558(1)
_cell_length_b 15.2007(1)
_cell_length_c 23.4902(2)
_cell_measurement_reflns_used 64134
_cell_measurement_temperature 160(1)
_cell_measurement_theta_max 30.0
_cell_measurement_theta_min 2.0
_cell_volume 4361.12(6)
_computing_cell_refinement 'DENZO-SMN (Otwinowski & Minor, 1997)'
_computing_data_collection 'COLLECT (Nonius, 2000)'
_computing_data_reduction 'DENZO-SMN and SCALEPACK (Otwinowski & Minor, 1997)'
_computing_molecular_graphics 'ORTEPII (Johnson, 1976)'
_computing_publication_material 'SHELXL97 and PLATON (Spek, 2006)'
_computing_structure_refinement 'SHELXL97 (Sheldrick, 1997)'
_computing_structure_solution 'SIR92 (Altomare et al., 1994)'
_diffrn_ambient_temperature 160(1)
_diffrn_detector '65 mm CCD camera on \k goniostat'
_diffrn_detector_area_resol_mean 9
_diffrn_measured_fraction_theta_full 0.997
_diffrn_measured_fraction_theta_max 0.997
_diffrn_measurement_device_type 'Nonius KappaCCD area-detector diffractometer'
_diffrn_measurement_method '\w scans with \k offsets'
_diffrn_radiation_monochromator 'horizontally mounted graphite crystal'
_diffrn_radiation_source 'Nonius FR590 sealed tube generator'
_diffrn_radiation_type 'Mo K\a'
_diffrn_radiation_wavelength 0.71073
_diffrn_reflns_av_R_equivalents 0.0584
_diffrn_reflns_av_sigmaI/netI 0.0351
_diffrn_reflns_limit_h_max 17
_diffrn_reflns_limit_h_min -17
_diffrn_reflns_limit_k_max 21
_diffrn_reflns_limit_k_min -21
_diffrn_reflns_limit_l_max 33
_diffrn_reflns_limit_l_min -32
_diffrn_reflns_number 107916
_diffrn_reflns_theta_full 30.04
_diffrn_reflns_theta_max 30.04
_diffrn_reflns_theta_min 2.26
_diffrn_standards_decay_% 0
_diffrn_standards_number 0
_exptl_absorpt_coefficient_mu 0.521
_exptl_absorpt_correction_T_max 0.940
_exptl_absorpt_correction_T_min 0.888
_exptl_absorpt_correction_type multi-scan
_exptl_absorpt_process_details '(Blessing, 1995)'
_exptl_crystal_colour 'dark red'
_exptl_crystal_density_diffrn 1.345
_exptl_crystal_description prism
_exptl_crystal_F_000 1840
_exptl_crystal_size_max 0.30
_exptl_crystal_size_mid 0.25
_exptl_crystal_size_min 0.12
_refine_diff_density_max 0.836
_refine_diff_density_min -0.843
_refine_diff_density_rms 0.104
_refine_ls_extinction_method none
_refine_ls_goodness_of_fit_ref 1.032
_refine_ls_hydrogen_treatment constr
_refine_ls_matrix_type full
_refine_ls_number_parameters 516
_refine_ls_number_reflns 12731
_refine_ls_number_restraints 0
_refine_ls_restrained_S_all 1.032
_refine_ls_R_factor_all 0.0538
_refine_ls_R_factor_gt 0.0346
_refine_ls_shift/su_max 0.005
_refine_ls_shift/su_mean 0.000
_refine_ls_structure_factor_coef Fsqd
_refine_ls_weighting_details 'w=1/[\s^2^(Fo^2^)+(0.0393P)^2^+2.4387P] where P=(Fo^2^+2Fc^2^)/3'
_refine_ls_weighting_scheme calc
_refine_ls_wR_factor_gt 0.0771
_refine_ls_wR_factor_ref 0.0864
_reflns_number_gt 10051
_reflns_number_total 12734
_reflns_threshold_expression 'I > 2\s(I)'
_cod_data_source_file ja903554v_si_001.cif
_cod_data_source_block DT0919
_cod_database_code 4104674

loop_
_symmetry_equiv_pos_as_xyz
'x, y, z'
'-x, y+1/2, -z+1/2'
'-x, -y, -z'
'x, -y-1/2, z-1/2'

loop_
_atom_site_label
_atom_site_type_symbol
_atom_site_fract_x
_atom_site_fract_y
_atom_site_fract_z
_atom_site_U_iso_or_equiv
_atom_site_adp_type
_atom_site_occupancy
_atom_site_symmetry_multiplicity
_atom_site_calc_flag
_atom_site_refinement_flags
Ru1 Ru 0.651721(11) 0.144679(9) 0.825898(6) 0.01918(4) Uani 1 1 d .
Cl1 Cl 0.71054(4) 0.19250(3) 0.918019(19) 0.02979(10) Uani 1 1 d .
Cl2 Cl 0.66059(4) 0.09018(3) 0.732599(18) 0.02790(9) Uani 1 1 d .
O1 O 0.71316(10) 0.01628(8) 0.86643(5) 0.0255(3) Uani 1 1 d .
N1 N 0.49888(11) 0.28805(9) 0.77395(6) 0.0204(3) Uani 1 1 d .
N2 N 0.67137(11) 0.32229(9) 0.77892(6) 0.0202(3) Uani 1 1 d .
C1 C 0.60004(13) 0.25906(10) 0.79270(6) 0.0178(3) Uani 1 1 d .
C2 C 0.61787(14) 0.40173(12) 0.75348(8) 0.0273(4) Uani 1 1 d .
H21 H 0.6480 0.4175 0.7170 0.033 Uiso 1 1 calc R
H22 H 0.6262 0.4524 0.7799 0.033 Uiso 1 1 calc R
C3 C 0.49942(14) 0.37330(12) 0.74394(8) 0.0256(4) Uani 1 1 d .
H31 H 0.4502 0.4161 0.7606 0.031 Uiso 1 1 calc R
H32 H 0.4769 0.3664 0.7027 0.031 Uiso 1 1 calc R
C4 C 0.39586(13) 0.24830(11) 0.78232(7) 0.0205(3) Uani 1 1 d .
C5 C 0.34602(14) 0.19382(11) 0.73795(8) 0.0242(3) Uani 1 1 d .
C6 C 0.39507(17) 0.17722(13) 0.68658(8) 0.0308(4) Uani 1 1 d .
H6 H 0.4665 0.1987 0.6816 0.037 Uiso 1 1 calc R
C7 C 0.3386(2) 0.12971(14) 0.64380(9) 0.0421(5) Uani 1 1 d .
H7 H 0.3715 0.1193 0.6092 0.051 Uiso 1 1 calc R
C8 C 0.2339(2) 0.09637(14) 0.65012(11) 0.0465(6) Uani 1 1 d .
H8 H 0.1951 0.0662 0.6193 0.056 Uiso 1 1 calc R
C9 C 0.18783(18) 0.10715(14) 0.70024(11) 0.0417(5) Uani 1 1 d .
H9 H 0.1184 0.0816 0.7050 0.050 Uiso 1 1 calc R
C10 C 0.24190(15) 0.15618(12) 0.74579(9) 0.0304(4) Uani 1 1 d .
C11 C 0.19496(16) 0.17053(14) 0.79769(10) 0.0369(5) Uani 1 1 d .
H11 H 0.1280 0.1424 0.8043 0.044 Uiso 1 1 calc R
C12 C 0.24417(15) 0.22419(13) 0.83856(9) 0.0311(4) Uani 1 1 d .
H12 H 0.2103 0.2330 0.8731 0.037 Uiso 1 1 calc R
C13 C 0.34485(14) 0.26739(11) 0.83094(7) 0.0225(3) Uani 1 1 d .
C14 C 0.39213(14) 0.33075(12) 0.87591(7) 0.0231(3) Uani 1 1 d .
H14 H 0.4602 0.3565 0.8621 0.028 Uiso 1 1 calc R
C15 C 0.42421(15) 0.28324(12) 0.93251(8) 0.0268(4) Uani 1 1 d .
H151 H 0.3594 0.2524 0.9452 0.032 Uiso 1 1 calc R
H152 H 0.4808 0.2385 0.9264 0.032 Uiso 1 1 calc R
C16 C 0.46835(16) 0.34718(13) 0.97919(8) 0.0298(4) Uani 1 1 d .
H161 H 0.4819 0.3150 1.0157 0.036 Uiso 1 1 calc R
H162 H 0.5390 0.3718 0.9690 0.036 Uiso 1 1 calc R
C17 C 0.38835(16) 0.42189(13) 0.98678(8) 0.0290(4) Uani 1 1 d .
H171 H 0.4211 0.4638 1.0156 0.035 Uiso 1 1 calc R
H172 H 0.3206 0.3979 1.0010 0.035 Uiso 1 1 calc R
C18 C 0.35978(18) 0.47041(13) 0.93069(8) 0.0325(4) Uani 1 1 d .
H181 H 0.3056 0.5172 0.9366 0.039 Uiso 1 1 calc R
H182 H 0.4264 0.4986 0.9179 0.039 Uiso 1 1 calc R
C19 C 0.31264(16) 0.40679(12) 0.88492(8) 0.0284(4) Uani 1 1 d .
H191 H 0.2971 0.4390 0.8485 0.034 Uiso 1 1 calc R
H192 H 0.2427 0.3826 0.8963 0.034 Uiso 1 1 calc R
C20 C 0.78664(13) 0.32791(11) 0.79574(7) 0.0213(3) Uani 1 1 d .
C21 C 0.81891(14) 0.36526(11) 0.85048(7) 0.0220(3) Uani 1 1 d .
C22 C 0.74362(15) 0.38656(12) 0.89099(8) 0.0248(3) Uani 1 1 d .
H221 H 0.6675 0.3783 0.8815 0.030 Uiso 1 1 calc R
C23 C 0.77921(16) 0.41890(12) 0.94368(8) 0.0300(4) Uani 1 1 d .
H23 H 0.7276 0.4312 0.9706 0.036 Uiso 1 1 calc R
C24 C 0.89114(17) 0.43414(13) 0.95844(8) 0.0326(4) Uani 1 1 d .
H24 H 0.9150 0.4564 0.9952 0.039 Uiso 1 1 calc R
C25 C 0.96544(16) 0.41677(13) 0.91968(8) 0.0328(4) Uani 1 1 d .
H25 H 1.0409 0.4282 0.9295 0.039 Uiso 1 1 calc R
C26 C 0.93189(15) 0.38215(13) 0.86526(8) 0.0283(4) Uani 1 1 d .
C27 C 1.00780(16) 0.36183(15) 0.82482(9) 0.0380(5) Uani 1 1 d .
H27 H 1.0834 0.3734 0.8338 0.046 Uiso 1 1 calc R
C28 C 0.97411(16) 0.32610(16) 0.77344(9) 0.0377(5) Uani 1 1 d .
H28 H 1.0273 0.3125 0.7476 0.045 Uiso 1 1 calc R
C29 C 0.86189(14) 0.30825(12) 0.75684(8) 0.0256(4) Uani 1 1 d .
C30 C 0.83114(15) 0.27281(12) 0.69757(8) 0.0264(4) Uani 1 1 d .
H30 H 0.7518 0.2566 0.6951 0.032 Uiso 1 1 calc R
C31 C 0.89669(17) 0.19017(14) 0.68498(9) 0.0352(4) Uani 1 1 d .
H311 H 0.9758 0.2045 0.6880 0.042 Uiso 1 1 calc R
H312 H 0.8844 0.1445 0.7138 0.042 Uiso 1 1 calc R
C32 C 0.8632(2) 0.15434(16) 0.62551(11) 0.0487(6) Uani 1 1 d .
H321 H 0.7855 0.1360 0.6233 0.058 Uiso 1 1 calc R
H322 H 0.9081 0.1020 0.6182 0.058 Uiso 1 1 calc R
C33 C 0.8788(2) 0.22404(19) 0.58025(10) 0.0556(7) Uani 1 1 d .
H331 H 0.9576 0.2384 0.5801 0.067 Uiso 1 1 calc R
H332 H 0.8534 0.2006 0.5421 0.067 Uiso 1 1 calc R
C34 C 0.8152(2) 0.30680(18) 0.59184(9) 0.0500(6) Uani 1 1 d .
H341 H 0.7358 0.2936 0.5880 0.060 Uiso 1 1 calc R
H342 H 0.8296 0.3521 0.5631 0.060 Uiso 1 1 calc R
C35 C 0.84712(18) 0.34284(14) 0.65169(9) 0.0352(4) Uani 1 1 d .
H351 H 0.8016 0.3950 0.6586 0.042 Uiso 1 1 calc R
H352 H 0.9247 0.3616 0.6543 0.042 Uiso 1 1 calc R
C36 C 0.52293(14) 0.09369(11) 0.84253(7) 0.0230(3) Uani 1 1 d .
H36 H 0.4546 0.1161 0.8268 0.028 Uiso 1 1 calc R
C37 C 0.52797(14) 0.01839(11) 0.88018(7) 0.0220(3) Uani 1 1 d .
C38 C 0.63131(14) -0.01889(11) 0.89660(7) 0.0228(3) Uani 1 1 d .
C39 C 0.64350(15) -0.08106(11) 0.94038(8) 0.0259(4) Uani 1 1 d .
C40 C 0.54740(17) -0.11028(13) 0.96298(9) 0.0330(4) Uani 1 1 d .
H40 H 0.5533 -0.1545 0.9917 0.040 Uiso 1 1 calc R
C41 C 0.44464(16) -0.07791(13) 0.94554(9) 0.0342(4) Uani 1 1 d .
H41 H 0.3816 -0.1004 0.9615 0.041 Uiso 1 1 calc R
C42 C 0.43478(15) -0.01236(12) 0.90463(8) 0.0281(4) Uani 1 1 d .
H42 H 0.3649 0.0118 0.8931 0.034 Uiso 1 1 calc R
C43 C 0.81425(14) -0.03248(12) 0.85783(8) 0.0254(4) Uani 1 1 d .
H43 H 0.8495 -0.0509 0.8959 0.030 Uiso 1 1 calc R
C44 C 0.88882(16) 0.03131(14) 0.83080(10) 0.0365(5) Uani 1 1 d .
H441 H 0.8571 0.0468 0.7925 0.055 Uiso 1 1 calc R
H442 H 0.9606 0.0040 0.8281 0.055 Uiso 1 1 calc R
H443 H 0.8972 0.0846 0.8543 0.055 Uiso 1 1 calc R
C45 C 0.78728(18) -0.11340(15) 0.82234(10) 0.0409(5) Uani 1 1 d .
H451 H 0.7306 -0.1475 0.8395 0.061 Uiso 1 1 calc R
H452 H 0.8532 -0.1495 0.8209 0.061 Uiso 1 1 calc R
H453 H 0.7605 -0.0958 0.7835 0.061 Uiso 1 1 calc R
C46 C 0.74968(16) -0.11231(13) 0.96950(8) 0.0297(4) Uani 1 1 d .
C47 C 0.81668(19) -0.05362(16) 1.00146(9) 0.0422(5) Uani 1 1 d .
H47 H 0.7970 0.0067 1.0028 0.051 Uiso 1 1 calc R
C48 C 0.9123(2) -0.0828(2) 1.03149(11) 0.0543(7) Uani 1 1 d .
H48 H 0.9575 -0.0422 1.0532 0.065 Uiso 1 1 calc R
C49 C 0.9422(2) -0.1705(2) 1.02997(11) 0.0551(7) Uani 1 1 d .
H49 H 1.0078 -0.1902 1.0504 0.066 Uiso 1 1 calc R
C50 C 0.87585(19) -0.22887(17) 0.99857(11) 0.0474(6) Uani 1 1 d .
H50 H 0.8958 -0.2892 0.9975 0.057 Uiso 1 1 calc R
C51 C 0.77972(17) -0.20044(14) 0.96839(9) 0.0354(4) Uani 1 1 d .
H51 H 0.7345 -0.2414 0.9470 0.042 Uiso 1 1 calc R

loop_
_atom_site_aniso_label
_atom_site_aniso_U_11
_atom_site_aniso_U_22
_atom_site_aniso_U_33
_atom_site_aniso_U_23
_atom_site_aniso_U_13
_atom_site_aniso_U_12
Ru1 0.01807(7) 0.01832(7) 0.02119(7) 0.00120(5) 0.00186(5) 0.00122(5)
Cl1 0.0372(2) 0.0257(2) 0.0252(2) 0.00106(16) -0.00481(18) -0.00278(18)
Cl2 0.0329(2) 0.0268(2) 0.0245(2) -0.00229(16) 0.00569(17) 0.00234(17)
O1 0.0223(6) 0.0229(6) 0.0322(7) 0.0060(5) 0.0073(5) 0.0040(5)
N1 0.0177(6) 0.0224(7) 0.0211(7) 0.0037(5) 0.0017(5) 0.0008(5)
N2 0.0179(6) 0.0195(6) 0.0230(7) 0.0032(5) 0.0006(5) 0.0011(5)
C1 0.0185(7) 0.0190(7) 0.0159(7) -0.0021(6) 0.0024(6) 0.0008(6)
C2 0.0229(8) 0.0240(9) 0.0347(10) 0.0098(7) -0.0001(7) 0.0010(7)
C3 0.0219(8) 0.0254(9) 0.0293(9) 0.0071(7) 0.0007(7) 0.0030(7)
C4 0.0184(8) 0.0198(8) 0.0229(8) 0.0009(6) -0.0004(6) 0.0013(6)
C5 0.0231(8) 0.0217(8) 0.0268(9) -0.0009(7) -0.0047(7) 0.0057(6)
C6 0.0356(10) 0.0290(9) 0.0267(9) -0.0036(7) -0.0030(8) 0.0063(8)
C7 0.0592(15) 0.0366(11) 0.0284(10) -0.0092(8) -0.0089(10) 0.0150(10)
C8 0.0510(14) 0.0316(11) 0.0521(14) -0.0171(10) -0.0239(11) 0.0102(10)
C9 0.0309(11) 0.0288(10) 0.0621(15) -0.0120(10) -0.0170(10) 0.0020(8)
C10 0.0233(9) 0.0222(9) 0.0440(11) -0.0064(8) -0.0067(8) 0.0011(7)
C11 0.0216(9) 0.0317(10) 0.0578(14) -0.0064(9) 0.0054(9) -0.0061(8)
C12 0.0241(9) 0.0316(10) 0.0388(11) -0.0041(8) 0.0093(8) -0.0033(7)
C13 0.0199(8) 0.0225(8) 0.0251(8) 0.0006(7) 0.0014(6) -0.0002(6)
C14 0.0226(8) 0.0258(8) 0.0213(8) -0.0007(7) 0.0044(6) -0.0026(7)
C15 0.0275(9) 0.0282(9) 0.0247(9) 0.0015(7) 0.0030(7) 0.0036(7)
C16 0.0309(10) 0.0351(10) 0.0228(9) 0.0014(7) -0.0006(7) 0.0028(8)
C17 0.0342(10) 0.0303(10) 0.0225(9) -0.0030(7) 0.0019(7) 0.0003(8)
C18 0.0438(11) 0.0257(9) 0.0273(9) -0.0016(7) -0.0018(8) 0.0042(8)
C19 0.0330(10) 0.0283(9) 0.0233(9) 0.0004(7) -0.0007(7) 0.0045(7)
C20 0.0181(8) 0.0214(8) 0.0242(8) 0.0028(6) 0.0011(6) -0.0004(6)
C21 0.0223(8) 0.0202(8) 0.0232(8) 0.0012(6) 0.0002(6) -0.0002(6)
C22 0.0251(9) 0.0216(8) 0.0277(9) 0.0002(7) 0.0018(7) -0.0005(7)
C23 0.0366(10) 0.0263(9) 0.0273(9) -0.0035(7) 0.0049(8) -0.0007(8)
C24 0.0427(11) 0.0284(9) 0.0255(9) -0.0020(8) -0.0045(8) -0.0033(8)
C25 0.0293(10) 0.0347(10) 0.0329(10) 0.0004(8) -0.0069(8) -0.0040(8)
C26 0.0235(9) 0.0306(9) 0.0300(9) 0.0002(8) -0.0026(7) -0.0009(7)
C27 0.0181(9) 0.0582(14) 0.0373(11) -0.0036(10) -0.0006(8) -0.0037(9)
C28 0.0196(9) 0.0603(14) 0.0335(10) -0.0049(10) 0.0042(8) -0.0002(9)
C29 0.0198(8) 0.0315(9) 0.0256(9) 0.0003(7) 0.0021(7) 0.0007(7)
C30 0.0211(8) 0.0341(10) 0.0243(8) -0.0011(7) 0.0041(7) -0.0009(7)
C31 0.0344(11) 0.0360(11) 0.0362(11) 0.0010(9) 0.0091(8) 0.0028(8)
C32 0.0548(15) 0.0460(14) 0.0472(14) -0.0151(11) 0.0152(11) 0.0016(11)
C33 0.0662(17) 0.0702(18) 0.0324(12) -0.0128(12) 0.0153(11) -0.0011(14)
C34 0.0595(16) 0.0627(16) 0.0274(11) 0.0048(10) 0.0021(10) 0.0045(13)
C35 0.0366(11) 0.0385(11) 0.0310(10) 0.0039(8) 0.0061(8) 0.0012(9)
C36 0.0209(8) 0.0232(8) 0.0248(8) 0.0003(7) 0.0018(6) 0.0007(6)
C37 0.0228(8) 0.0198(8) 0.0233(8) -0.0005(6) 0.0019(6) -0.0013(6)
C38 0.0234(8) 0.0192(8) 0.0260(8) -0.0015(6) 0.0039(7) -0.0001(6)
C39 0.0290(9) 0.0197(8) 0.0288(9) 0.0021(7) 0.0011(7) 0.0008(7)
C40 0.0362(11) 0.0267(9) 0.0365(10) 0.0094(8) 0.0052(8) -0.0012(8)
C41 0.0300(10) 0.0323(10) 0.0412(11) 0.0072(9) 0.0082(8) -0.0067(8)
C42 0.0236(9) 0.0272(9) 0.0337(10) 0.0020(7) 0.0030(7) -0.0027(7)
C43 0.0176(8) 0.0260(9) 0.0325(9) 0.0035(7) 0.0023(7) 0.0038(6)
C44 0.0223(9) 0.0394(11) 0.0482(12) 0.0129(9) 0.0058(8) 0.0024(8)
C45 0.0320(11) 0.0385(11) 0.0535(13) -0.0128(10) 0.0105(10) 0.0012(9)
C46 0.0330(10) 0.0296(9) 0.0270(9) 0.0082(8) 0.0055(7) 0.0050(8)
C47 0.0450(13) 0.0417(12) 0.0384(12) 0.0006(9) -0.0062(10) 0.0039(10)
C48 0.0472(14) 0.0712(18) 0.0420(13) 0.0023(12) -0.0119(11) 0.0011(13)
C49 0.0364(12) 0.086(2) 0.0421(13) 0.0219(13) 0.0022(10) 0.0176(13)
C50 0.0410(13) 0.0491(14) 0.0541(14) 0.0232(11) 0.0153(11) 0.0177(11)
C51 0.0354(11) 0.0315(10) 0.0406(11) 0.0101(9) 0.0107(9) 0.0046(8)

loop_
_atom_type_symbol
_atom_type_description
_atom_type_number_in_cell
_atom_type_scat_dispersion_real
_atom_type_scat_dispersion_imag
_atom_type_scat_source
C C 204 0.0033 0.0016
; International Tables for Crystallography (1992). 
Vol. C, Tables 4.2.6.8 and 6.1.1.4
;
H H 216 0.0000 0.0000
; International Tables for Crystallography (1992). 
Vol. C, Tables 4.2.6.8 and 6.1.1.4
;
Cl Cl 8 0.1484 0.1585
; International Tables for Crystallography (1992). 
Vol. C, Tables 4.2.6.8 and 6.1.1.4
;
N N 8 0.0061 0.0033
; International Tables for Crystallography (1992). 
Vol. C, Tables 4.2.6.8 and 6.1.1.4
;
O O 4 0.0106 0.0060
; International Tables for Crystallography (1992). 
Vol. C, Tables 4.2.6.8 and 6.1.1.4
;
Ru Ru 4 -1.2594 0.8363
; International Tables for Crystallography (1992). 
Vol. C, Tables 4.2.6.8 and 6.1.1.4
;

loop_
_geom_angle_atom_site_label_1
_geom_angle_atom_site_label_2
_geom_angle_atom_site_label_3
_geom_angle
C36 Ru1 C1 101.64(7)
C36 Ru1 O1 78.96(6)
C1 Ru1 O1 178.12(6)
C36 Ru1 Cl1 98.01(6)
C1 Ru1 Cl1 98.91(5)
O1 Ru1 Cl1 79.24(3)
C36 Ru1 Cl2 99.03(6)
C1 Ru1 Cl2 88.88(5)
O1 Ru1 Cl2 92.79(3)
Cl1 Ru1 Cl2 159.420(18)
C38 O1 C43 122.02(13)
C38 O1 Ru1 108.52(10)
C43 O1 Ru1 128.93(10)
C1 N1 C4 127.85(14)
C1 N1 C3 113.63(13)
C4 N1 C3 118.45(13)
C1 N2 C20 127.92(14)
C1 N2 C2 113.75(13)
C20 N2 C2 117.13(14)
N1 C1 N2 106.41(14)
N1 C1 Ru1 131.72(12)
N2 C1 Ru1 121.52(11)
N2 C2 C3 102.40(14)
N2 C2 H21 111.3
C3 C2 H21 111.3
N2 C2 H22 111.3
C3 C2 H22 111.3
H21 C2 H22 109.2
N1 C3 C2 102.84(13)
N1 C3 H31 111.2
C2 C3 H31 111.2
N1 C3 H32 111.2
C2 C3 H32 111.2
H31 C3 H32 109.1
C13 C4 N1 119.48(15)
C13 C4 C5 122.08(16)
N1 C4 C5 118.33(15)
C6 C5 C10 119.15(17)
C6 C5 C4 122.66(17)
C10 C5 C4 118.19(16)
C7 C6 C5 119.5(2)
C7 C6 H6 120.2
C5 C6 H6 120.2
C6 C7 C8 121.5(2)
C6 C7 H7 119.2
C8 C7 H7 119.2
C9 C8 C7 119.98(19)
C9 C8 H8 120.0
C7 C8 H8 120.0
C8 C9 C10 121.0(2)
C8 C9 H9 119.5
C10 C9 H9 119.5
C11 C10 C9 122.32(19)
C11 C10 C5 118.98(17)
C9 C10 C5 118.7(2)
C12 C11 C10 120.97(18)
C12 C11 H11 119.5
C10 C11 H11 119.5
C11 C12 C13 121.73(18)
C11 C12 H12 119.1
C13 C12 H12 119.1
C4 C13 C12 117.72(16)
C4 C13 C14 122.71(15)
C12 C13 C14 119.56(16)
C13 C14 C15 111.21(15)
C13 C14 C19 111.42(14)
C15 C14 C19 110.74(14)
C13 C14 H14 107.8
C15 C14 H14 107.8
C19 C14 H14 107.8
C16 C15 C14 111.83(15)
C16 C15 H151 109.3
C14 C15 H151 109.3
C16 C15 H152 109.3
C14 C15 H152 109.3
H151 C15 H152 107.9
C17 C16 C15 111.42(15)
C17 C16 H161 109.3
C15 C16 H161 109.3
C17 C16 H162 109.3
C15 C16 H162 109.3
H161 C16 H162 108.0
C16 C17 C18 111.36(15)
C16 C17 H171 109.4
C18 C17 H171 109.4
C16 C17 H172 109.4
C18 C17 H172 109.4
H171 C17 H172 108.0
C19 C18 C17 110.44(16)
C19 C18 H181 109.6
C17 C18 H181 109.6
C19 C18 H182 109.6
C17 C18 H182 109.6
H181 C18 H182 108.1
C18 C19 C14 111.51(15)
C18 C19 H191 109.3
C14 C19 H191 109.3
C18 C19 H192 109.3
C14 C19 H192 109.3
H191 C19 H192 108.0
C29 C20 C21 121.96(16)
C29 C20 N2 119.96(15)
C21 C20 N2 117.55(15)
C22 C21 C26 118.01(16)
C22 C21 C20 123.18(16)
C26 C21 C20 118.81(16)
C23 C22 C21 120.85(17)
C23 C22 H221 119.6
C21 C22 H221 119.6
C22 C23 C24 120.89(18)
C22 C23 H23 119.6
C24 C23 H23 119.6
C25 C24 C23 119.64(17)
C25 C24 H24 120.2
C23 C24 H24 120.2
C24 C25 C26 121.02(18)
C24 C25 H25 119.5
C26 C25 H25 119.5
C25 C26 C27 121.99(18)
C25 C26 C21 119.53(18)
C27 C26 C21 118.46(17)
C28 C27 C26 121.01(18)
C28 C27 H27 119.5
C26 C27 H27 119.5
C27 C28 C29 122.40(19)
C27 C28 H28 118.8
C29 C28 H28 118.8
C20 C29 C28 117.35(17)
C20 C29 C30 123.81(16)
C28 C29 C30 118.79(16)
C29 C30 C31 112.03(15)
C29 C30 C35 111.23(16)
C31 C30 C35 109.43(16)
C29 C30 H30 108.0
C31 C30 H30 108.0
C35 C30 H30 108.0
C32 C31 C30 111.36(18)
C32 C31 H311 109.4
C30 C31 H311 109.4
C32 C31 H312 109.4
C30 C31 H312 109.4
H311 C31 H312 108.0
C31 C32 C33 110.6(2)
C31 C32 H321 109.5
C33 C32 H321 109.5
C31 C32 H322 109.5
C33 C32 H322 109.5
H321 C32 H322 108.1
C34 C33 C32 110.8(2)
C34 C33 H331 109.5
C32 C33 H331 109.5
C34 C33 H332 109.5
C32 C33 H332 109.5
H331 C33 H332 108.1
C33 C34 C35 111.5(2)
C33 C34 H341 109.3
C35 C34 H341 109.3
C33 C34 H342 109.3
C35 C34 H342 109.3
H341 C34 H342 108.0
C34 C35 C30 110.99(18)
C34 C35 H351 109.4
C30 C35 H351 109.4
C34 C35 H352 109.4
C30 C35 H352 109.4
H351 C35 H352 108.0
C37 C36 Ru1 118.20(13)
C37 C36 H36 120.9
Ru1 C36 H36 120.9
C42 C37 C38 119.85(16)
C42 C37 C36 121.36(16)
C38 C37 C36 118.50(15)
O1 C38 C39 126.99(16)
O1 C38 C37 112.17(15)
C39 C38 C37 120.79(16)
C38 C39 C40 116.82(17)
C38 C39 C46 126.00(17)
C40 C39 C46 116.86(16)
C41 C40 C39 123.21(18)
C41 C40 H40 118.4
C39 C40 H40 118.4
C40 C41 C42 119.19(18)
C40 C41 H41 120.4
C42 C41 H41 120.4
C41 C42 C37 119.88(17)
C41 C42 H42 120.1
C37 C42 H42 120.1
O1 C43 C45 109.78(15)
O1 C43 C44 106.28(14)
C45 C43 C44 113.86(17)
O1 C43 H43 108.9
C45 C43 H43 108.9
C44 C43 H43 108.9
C43 C44 H441 109.5
C43 C44 H442 109.5
H441 C44 H442 109.5
C43 C44 H443 109.5
H441 C44 H443 109.5
H442 C44 H443 109.5
C43 C45 H451 109.5
C43 C45 H452 109.5
H451 C45 H452 109.5
C43 C45 H453 109.5
H451 C45 H453 109.5
H452 C45 H453 109.5
C47 C46 C51 118.89(19)
C47 C46 C39 119.71(18)
C51 C46 C39 121.27(19)
C48 C47 C46 120.3(2)
C48 C47 H47 119.8
C46 C47 H47 119.8
C49 C48 C47 120.5(2)
C49 C48 H48 119.7
C47 C48 H48 119.7
C50 C49 C48 119.3(2)
C50 C49 H49 120.4
C48 C49 H49 120.4
C49 C50 C51 120.7(2)
C49 C50 H50 119.7
C51 C50 H50 119.7
C46 C51 C50 120.3(2)
C46 C51 H51 119.9
C50 C51 H51 119.9

loop_
_geom_bond_atom_site_label_1
_geom_bond_atom_site_label_2
_geom_bond_distance
Ru1 C36 1.8295(17)
Ru1 C1 1.9875(16)
Ru1 O1 2.2725(12)
Ru1 Cl1 2.3393(4)
Ru1 Cl2 2.3539(4)
O1 C38 1.383(2)
O1 C43 1.472(2)
N1 C1 1.355(2)
N1 C4 1.428(2)
N1 C3 1.476(2)
N2 C1 1.356(2)
N2 C20 1.438(2)
N2 C2 1.477(2)
C2 C3 1.513(2)
C2 H21 0.9900
C2 H22 0.9900
C3 H31 0.9900
C3 H32 0.9900
C4 C13 1.378(2)
C4 C5 1.428(2)
C5 C6 1.415(3)
C5 C10 1.424(3)
C6 C7 1.377(3)
C6 H6 0.9500
C7 C8 1.399(4)
C7 H7 0.9500
C8 C9 1.357(4)
C8 H8 0.9500
C9 C10 1.422(3)
C9 H9 0.9500
C10 C11 1.408(3)
C11 C12 1.362(3)
C11 H11 0.9500
C12 C13 1.422(2)
C12 H12 0.9500
C13 C14 1.509(2)
C14 C15 1.535(2)
C14 C19 1.537(3)
C14 H14 1.0000
C15 C16 1.530(3)
C15 H151 0.9900
C15 H152 0.9900
C16 C17 1.520(3)
C16 H161 0.9900
C16 H162 0.9900
C17 C18 1.525(3)
C17 H171 0.9900
C17 H172 0.9900
C18 C19 1.524(3)
C18 H181 0.9900
C18 H182 0.9900
C19 H191 0.9900
C19 H192 0.9900
C20 C29 1.384(2)
C20 C21 1.431(2)
C21 C22 1.417(2)
C21 C26 1.423(2)
C22 C23 1.369(3)
C22 H221 0.9500
C23 C24 1.406(3)
C23 H23 0.9500
C24 C25 1.366(3)
C24 H24 0.9500
C25 C26 1.412(3)
C25 H25 0.9500
C26 C27 1.418(3)
C27 C28 1.356(3)
C27 H27 0.9500
C28 C29 1.424(3)
C28 H28 0.9500
C29 C30 1.511(2)
C30 C31 1.533(3)
C30 C35 1.539(3)
C30 H30 1.0000
C31 C32 1.524(3)
C31 H311 0.9900
C31 H312 0.9900
C32 C33 1.524(4)
C32 H321 0.9900
C32 H322 0.9900
C33 C34 1.516(4)
C33 H331 0.9900
C33 H332 0.9900
C34 C35 1.529(3)
C34 H341 0.9900
C34 H342 0.9900
C35 H351 0.9900
C35 H352 0.9900
C36 C37 1.445(2)
C36 H36 0.9500
C37 C42 1.400(2)
C37 C38 1.412(2)
C38 C39 1.396(2)
C39 C40 1.404(3)
C39 C46 1.497(3)
C40 C41 1.382(3)
C40 H40 0.9500
C41 C42 1.383(3)
C41 H41 0.9500
C42 H42 0.9500
C43 C45 1.507(3)
C43 C44 1.508(3)
C43 H43 1.0000
C44 H441 0.9800
C44 H442 0.9800
C44 H443 0.9800
C45 H451 0.9800
C45 H452 0.9800
C45 H453 0.9800
C46 C47 1.390(3)
C46 C51 1.390(3)
C47 C48 1.389(3)
C47 H47 0.9500
C48 C49 1.384(4)
C48 H48 0.9500
C49 C50 1.376(4)
C49 H49 0.9500
C50 C51 1.393(3)
C50 H50 0.9500
C51 H51 0.9500

loop_
_geom_torsion_atom_site_label_1
_geom_torsion_atom_site_label_2
_geom_torsion_atom_site_label_3
_geom_torsion_atom_site_label_4
_geom_torsion
C36 Ru1 O1 C38 -17.46(11)
Cl1 Ru1 O1 C38 83.00(10)
Cl2 Ru1 O1 C38 -116.12(10)
C36 Ru1 O1 C43 154.18(15)
Cl1 Ru1 O1 C43 -105.36(13)
Cl2 Ru1 O1 C43 55.52(13)
C4 N1 C1 N2 -174.56(15)
C3 N1 C1 N2 2.26(19)
C4 N1 C1 Ru1 12.4(3)
C3 N1 C1 Ru1 -170.82(13)
C20 N2 C1 N1 171.59(15)
C2 N2 C1 N1 4.59(19)
C20 N2 C1 Ru1 -14.5(2)
C2 N2 C1 Ru1 178.54(12)
C36 Ru1 C1 N1 -13.88(17)
Cl1 Ru1 C1 N1 -114.03(15)
Cl2 Ru1 C1 N1 85.11(15)
C36 Ru1 C1 N2 173.90(13)
Cl1 Ru1 C1 N2 73.75(13)
Cl2 Ru1 C1 N2 -87.11(12)
C1 N2 C2 C3 -9.1(2)
C20 N2 C2 C3 -177.57(15)
C1 N1 C3 C2 -7.67(19)
C4 N1 C3 C2 169.47(15)
N2 C2 C3 N1 9.22(18)
C1 N1 C4 C13 86.9(2)
C3 N1 C4 C13 -89.78(19)
C1 N1 C4 C5 -96.8(2)
C3 N1 C4 C5 86.52(19)
C13 C4 C5 C6 176.80(17)
N1 C4 C5 C6 0.6(2)
C13 C4 C5 C10 -2.2(2)
N1 C4 C5 C10 -178.35(15)
C10 C5 C6 C7 4.0(3)
C4 C5 C6 C7 -174.95(18)
C5 C6 C7 C8 -0.8(3)
C6 C7 C8 C9 -3.0(3)
C7 C8 C9 C10 3.4(3)
C8 C9 C10 C11 178.2(2)
C8 C9 C10 C5 -0.2(3)
C6 C5 C10 C11 177.99(18)
C4 C5 C10 C11 -3.0(3)
C6 C5 C10 C9 -3.5(3)
C4 C5 C10 C9 175.45(17)
C9 C10 C11 C12 -174.1(2)
C5 C10 C11 C12 4.3(3)
C10 C11 C12 C13 -0.4(3)
N1 C4 C13 C12 -177.95(15)
C5 C4 C13 C12 5.9(3)
N1 C4 C13 C14 1.4(2)
C5 C4 C13 C14 -174.80(15)
C11 C12 C13 C4 -4.6(3)
C11 C12 C13 C14 176.03(18)
C4 C13 C14 C15 -114.24(18)
C12 C13 C14 C15 65.0(2)
C4 C13 C14 C19 121.67(18)
C12 C13 C14 C19 -59.0(2)
C13 C14 C15 C16 -177.88(15)
C19 C14 C15 C16 -53.4(2)
C14 C15 C16 C17 54.1(2)
C15 C16 C17 C18 -55.8(2)
C16 C17 C18 C19 57.2(2)
C17 C18 C19 C14 -56.9(2)
C13 C14 C19 C18 179.49(15)
C15 C14 C19 C18 55.1(2)
C1 N2 C20 C29 104.9(2)
C2 N2 C20 C29 -88.5(2)
C1 N2 C20 C21 -83.3(2)
C2 N2 C20 C21 83.36(19)
C29 C20 C21 C22 179.59(17)
N2 C20 C21 C22 7.9(2)
C29 C20 C21 C26 -0.3(3)
N2 C20 C21 C26 -171.99(15)
C26 C21 C22 C23 -2.7(3)
C20 C21 C22 C23 177.34(17)
C21 C22 C23 C24 1.8(3)
C22 C23 C24 C25 0.2(3)
C23 C24 C25 C26 -1.2(3)
C24 C25 C26 C27 -178.6(2)
C24 C25 C26 C21 0.1(3)
C22 C21 C26 C25 1.8(3)
C20 C21 C26 C25 -178.31(17)
C22 C21 C26 C27 -179.42(18)
C20 C21 C26 C27 0.5(3)
C25 C26 C27 C28 178.0(2)
C21 C26 C27 C28 -0.8(3)
C26 C27 C28 C29 0.9(4)
C21 C20 C29 C28 0.4(3)
N2 C20 C29 C28 171.88(17)
C21 C20 C29 C30 -177.00(16)
N2 C20 C29 C30 -5.5(3)
C27 C28 C29 C20 -0.7(3)
C27 C28 C29 C30 176.8(2)
C20 C29 C30 C31 -128.96(19)
C28 C29 C30 C31 53.7(2)
C20 C29 C30 C35 108.2(2)
C28 C29 C30 C35 -69.2(2)
C29 C30 C31 C32 178.95(17)
C35 C30 C31 C32 -57.2(2)
C30 C31 C32 C33 57.7(3)
C31 C32 C33 C34 -56.5(3)
C32 C33 C34 C35 56.1(3)
C33 C34 C35 C30 -56.3(3)
C29 C30 C35 C34 -179.63(17)
C31 C30 C35 C34 56.1(2)
C1 Ru1 C36 C37 -165.05(13)
O1 Ru1 C36 C37 13.14(13)
Cl1 Ru1 C36 C37 -64.17(13)
Cl2 Ru1 C36 C37 104.24(13)
Ru1 C36 C37 C42 166.06(14)
Ru1 C36 C37 C38 -7.8(2)
C43 O1 C38 C39 27.9(3)
Ru1 O1 C38 C39 -159.79(15)
C43 O1 C38 C37 -154.86(15)
Ru1 O1 C38 C37 17.47(16)
C42 C37 C38 O1 177.19(15)
C36 C37 C38 O1 -8.9(2)
C42 C37 C38 C39 -5.4(3)
C36 C37 C38 C39 168.55(16)
O1 C38 C39 C40 -177.02(17)
C37 C38 C39 C40 5.9(3)
O1 C38 C39 C46 9.8(3)
C37 C38 C39 C46 -167.27(17)
C38 C39 C40 C41 -2.7(3)
C46 C39 C40 C41 171.14(19)
C39 C40 C41 C42 -1.3(3)
C40 C41 C42 C37 2.0(3)
C38 C37 C42 C41 1.2(3)
C36 C37 C42 C41 -172.49(18)
C38 O1 C43 C45 64.2(2)
Ru1 O1 C43 C45 -106.40(16)
C38 O1 C43 C44 -172.18(16)
Ru1 O1 C43 C44 17.2(2)
C38 C39 C46 C47 64.2(3)
C40 C39 C46 C47 -109.0(2)
C38 C39 C46 C51 -120.0(2)
C40 C39 C46 C51 66.8(3)
C51 C46 C47 C48 0.3(3)
C39 C46 C47 C48 176.2(2)
C46 C47 C48 C49 0.1(4)
C47 C48 C49 C50 -0.3(4)
C48 C49 C50 C51 0.2(4)
C47 C46 C51 C50 -0.5(3)
C39 C46 C51 C50 -176.23(19)
C49 C50 C51 C46 0.2(3)
